data_1508043
loop_
_publ_author_name
'Lee, Yunho'
'Mankad, Neal P.'
'Peters, Jonas C.'

_publ_section_title
;
 Triggering N(2) uptake via redox-induced expulsion of coordinated NH(3)
 and N(2) silylation at trigonal bipyramidal iron.
;
_journal_issue 7
_journal_name_full 'Nature chemistry'
_journal_page_first 558
_journal_page_last 565
_journal_paper_doi 10.1038/nchem.660
_journal_volume 2
_journal_year 2010
_chemical_formula_sum 'C92 H59 B F24 Fe N2 P3 Si'
_chemical_formula_weight 1836.07
_chemical_name_common 11
_chemical_name_systematic
; 
 ? 
;
_space_group_IT_number 2
_symmetry_cell_setting triclinic
_symmetry_space_group_name_Hall '-P 1'
_symmetry_space_group_name_H-M 'P -1'
_atom_sites_solution_hydrogens geom
_atom_sites_solution_primary direct
_atom_sites_solution_secondary difmap
_audit_creation_method SHELXL-97
_cell_angle_alpha 68.6040(10)
_cell_angle_beta 81.7310(10)
_cell_angle_gamma 87.5120(10)
_cell_formula_units_Z 2
_cell_length_a 12.6062(3)
_cell_length_b 17.7714(4)
_cell_length_c 20.2427(4)
_cell_measurement_reflns_used 9809
_cell_measurement_temperature 100(2)
_cell_measurement_theta_max 68.40
_cell_measurement_theta_min 2.67
_cell_volume 4178.33(16)
_computing_cell_refinement 'Bruker SMART'
_computing_data_collection 'Bruker SMART'
_computing_data_reduction 'Bruker SAINT'
_computing_molecular_graphics 'Bruker SHELXTL'
_computing_publication_material 'Bruker SHELXTL'
_computing_structure_refinement 'SHELXL-97 (Sheldrick, 1997)'
_computing_structure_solution 'SHELXS-97 (Sheldrick, 1990)'
_diffrn_ambient_temperature 100(2)
_diffrn_measured_fraction_theta_full 0.953
_diffrn_measured_fraction_theta_max 0.953
_diffrn_measurement_device_type 'CCD area detector'
_diffrn_measurement_method 'phi and omega scans'
_diffrn_radiation_monochromator graphite
_diffrn_radiation_source 'fine-focus sealed tube'
_diffrn_radiation_type CuK\a
_diffrn_radiation_wavelength 1.54178
_diffrn_reflns_av_R_equivalents 0.0233
_diffrn_reflns_av_sigmaI/netI 0.0163
_diffrn_reflns_limit_h_max 12
_diffrn_reflns_limit_h_min -14
_diffrn_reflns_limit_k_max 21
_diffrn_reflns_limit_k_min -21
_diffrn_reflns_limit_l_max 24
_diffrn_reflns_limit_l_min -24
_diffrn_reflns_number 76122
_diffrn_reflns_theta_full 68.80
_diffrn_reflns_theta_max 68.80
_diffrn_reflns_theta_min 2.37
_exptl_absorpt_coefficient_mu 3.028
_exptl_absorpt_correction_T_max 0.635
_exptl_absorpt_correction_T_min 0.387
_exptl_absorpt_correction_type multi-scan
_exptl_crystal_colour black
_exptl_crystal_density_diffrn 1.459
_exptl_crystal_density_method 'not measured'
_exptl_crystal_description plate
_exptl_crystal_F_000 1868
_exptl_crystal_size_max 0.40
_exptl_crystal_size_mid 0.30
_exptl_crystal_size_min 0.15
_refine_diff_density_max 0.711
_refine_diff_density_min -0.501
_refine_diff_density_rms 0.049
_refine_ls_extinction_method none
_refine_ls_goodness_of_fit_ref 1.012
_refine_ls_hydrogen_treatment constr
_refine_ls_matrix_type full
_refine_ls_number_parameters 1165
_refine_ls_number_reflns 14739
_refine_ls_number_restraints 92
_refine_ls_restrained_S_all 1.010
_refine_ls_R_factor_all 0.0392
_refine_ls_R_factor_gt 0.0375
_refine_ls_shift/su_max 0.000
_refine_ls_shift/su_mean 0.000
_refine_ls_structure_factor_coef Fsqd
_refine_ls_weighting_details 'calc w=1/[\s^2^(Fo^2^)+(0.0513P)^2^+3.5882P] where P=(Fo^2^+2Fc^2^)/3'
_refine_ls_weighting_scheme calc
_refine_ls_wR_factor_gt 0.0968
_refine_ls_wR_factor_ref 0.0981
_reflns_number_gt 14076
_reflns_number_total 14739
_reflns_threshold_expression >2sigma(I)
_cod_data_source_file nchem.660-s17.cif
_cod_data_source_block d8_08081_0m
_cod_depositor_comments
;
The following automatic conversions were performed:

'_symmetry_cell_setting' value 'Triclinic' changed to 'triclinic'
according to /home/saulius/struct/CIF-dictionaries/cif_core.dic
dictionary named 'cif_core.dic' version 2.4.1 from 2010-06-29.

Automatic conversion script
Id: cif_fix_values 1891 2012-01-12 08:04:46Z andrius 
;
_cod_original_sg_symbol_H-M P-1
_cod_database_code 1508043

loop_
_symmetry_equiv_pos_as_xyz
'x, y, z'
'-x, -y, -z'

loop_
_atom_site_label
_atom_site_type_symbol
_atom_site_fract_x
_atom_site_fract_y
_atom_site_fract_z
_atom_site_U_iso_or_equiv
_atom_site_adp_type
_atom_site_occupancy
_atom_site_symmetry_multiplicity
_atom_site_calc_flag
_atom_site_refinement_flags
_atom_site_disorder_assembly
_atom_site_disorder_group
Fe1 Fe 0.41961(2) 0.174804(17) 0.218880(15) 0.01953(8) Uani 1 1 d . . .
N1 N 0.40852(16) 0.13720(11) 0.31034(9) 0.0321(4) Uani 1 1 d . . .
N2 N 0.3985(3) 0.11893(17) 0.37317(12) 0.0771(10) Uani 1 1 d . B .
P1 P 0.56328(4) 0.26363(3) 0.18045(2) 0.02044(10) Uani 1 1 d . . .
P2 P 0.44446(4) 0.05939(3) 0.19165(3) 0.02162(11) Uani 1 1 d . . .
P3 P 0.25048(4) 0.22534(3) 0.21645(3) 0.02142(10) Uani 1 1 d . . .
Si1 Si 0.41142(4) 0.23099(3) 0.09415(3) 0.02007(11) Uani 1 1 d . . .
B1 B 0.86338(18) 0.63002(12) 0.28218(11) 0.0195(4) Uani 1 1 d . . .
C1 C 0.57461(16) 0.33303(11) 0.08784(10) 0.0226(4) Uani 1 1 d . . .
C2 C 0.49304(16) 0.32725(11) 0.05011(10) 0.0221(4) Uani 1 1 d . . .
C3 C 0.49321(18) 0.38255(12) -0.02007(11) 0.0274(4) Uani 1 1 d . . .
H3 H 0.4370 0.3810 -0.0462 0.033 Uiso 1 1 calc R . .
C4 C 0.57497(19) 0.43965(12) -0.05179(11) 0.0315(5) Uani 1 1 d . . .
H4 H 0.5737 0.4774 -0.0991 0.038 Uiso 1 1 calc R . .
C5 C 0.65833(19) 0.44171(13) -0.01472(12) 0.0324(5) Uani 1 1 d . . .
H5 H 0.7152 0.4798 -0.0373 0.039 Uiso 1 1 calc R . .
C6 C 0.65921(18) 0.38851(13) 0.05505(11) 0.0292(4) Uani 1 1 d . . .
H6 H 0.7166 0.3896 0.0804 0.035 Uiso 1 1 calc R . .
C7 C 0.50384(15) 0.08261(11) 0.09881(10) 0.0212(4) Uani 1 1 d . . .
C8 C 0.48188(15) 0.15997(12) 0.05211(10) 0.0222(4) Uani 1 1 d . . .
C9 C 0.51933(17) 0.18086(12) -0.02096(10) 0.0261(4) Uani 1 1 d . . .
H9 H 0.5044 0.2328 -0.0538 0.031 Uiso 1 1 calc R . .
C10 C 0.57788(17) 0.12647(13) -0.04592(11) 0.0270(4) Uani 1 1 d . . .
H10 H 0.6018 0.1410 -0.0957 0.032 Uiso 1 1 calc R . .
C11 C 0.60177(16) 0.05079(13) 0.00166(11) 0.0269(4) Uani 1 1 d . . .
H11 H 0.6438 0.0144 -0.0155 0.032 Uiso 1 1 calc R . .
C12 C 0.56449(16) 0.02820(12) 0.07403(11) 0.0252(4) Uani 1 1 d . . .
H12 H 0.5800 -0.0238 0.1065 0.030 Uiso 1 1 calc R . .
C13 C 0.19306(16) 0.24249(11) 0.13439(10) 0.0227(4) Uani 1 1 d . . .
C14 C 0.26881(16) 0.24646(11) 0.07522(10) 0.0228(4) Uani 1 1 d . . .
C15 C 0.23249(18) 0.26050(12) 0.00948(11) 0.0279(4) Uani 1 1 d . . .
H15 H 0.2824 0.2634 -0.0313 0.033 Uiso 1 1 calc R . .
C16 C 0.12424(18) 0.27017(12) 0.00364(11) 0.0304(5) Uani 1 1 d . . .
H16 H 0.1005 0.2798 -0.0412 0.036 Uiso 1 1 calc R . .
C17 C 0.04995(18) 0.26589(12) 0.06294(12) 0.0305(4) Uani 1 1 d . . .
H17 H -0.0242 0.2724 0.0584 0.037 Uiso 1 1 calc R . .
C18 C 0.08392(17) 0.25208(12) 0.12861(11) 0.0279(4) Uani 1 1 d . . .
H18 H 0.0335 0.2492 0.1691 0.034 Uiso 1 1 calc R . .
C19 C 0.56815(16) 0.32586(12) 0.23472(10) 0.0235(4) Uani 1 1 d . . .
C20 C 0.58214(18) 0.40963(13) 0.20466(12) 0.0305(5) Uani 1 1 d . . .
H20 H 0.5859 0.4368 0.1543 0.037 Uiso 1 1 calc R . .
C21 C 0.5906(2) 0.45343(14) 0.24843(13) 0.0368(5) Uani 1 1 d . . .
H21 H 0.6010 0.5103 0.2276 0.044 Uiso 1 1 calc R . .
C22 C 0.58406(19) 0.41525(15) 0.32167(13) 0.0371(5) Uani 1 1 d . . .
H22 H 0.5902 0.4457 0.3510 0.045 Uiso 1 1 calc R . .
C23 C 0.56842(18) 0.33216(14) 0.35228(12) 0.0323(5) Uani 1 1 d . . .
H23 H 0.5635 0.3056 0.4027 0.039 Uiso 1 1 calc R . .
C24 C 0.55995(17) 0.28778(13) 0.30921(11) 0.0272(4) Uani 1 1 d . . .
H24 H 0.5485 0.2310 0.3305 0.033 Uiso 1 1 calc R . .
C25 C 0.69047(16) 0.20954(11) 0.18655(10) 0.0228(4) Uani 1 1 d . . .
C26 C 0.75142(17) 0.19673(12) 0.24206(11) 0.0260(4) Uani 1 1 d . . .
H26 H 0.7310 0.2213 0.2765 0.031 Uiso 1 1 calc R . .
C27 C 0.84164(18) 0.14835(13) 0.24733(12) 0.0311(5) Uani 1 1 d . . .
H27 H 0.8826 0.1399 0.2853 0.037 Uiso 1 1 calc R . .
C28 C 0.87209(18) 0.11224(13) 0.19723(12) 0.0319(5) Uani 1 1 d . . .
H28 H 0.9329 0.0782 0.2014 0.038 Uiso 1 1 calc R . .
C29 C 0.81341(18) 0.12602(13) 0.14104(11) 0.0299(4) Uani 1 1 d . . .
H29 H 0.8352 0.1023 0.1062 0.036 Uiso 1 1 calc R . .
C30 C 0.72326(17) 0.17418(12) 0.13536(11) 0.0257(4) Uani 1 1 d . . .
H30 H 0.6835 0.1833 0.0967 0.031 Uiso 1 1 calc R . .
C31 C 0.53195(16) -0.01618(11) 0.24533(10) 0.0238(4) Uani 1 1 d . . .
C32 C 0.60119(18) 0.00734(12) 0.28209(11) 0.0302(5) Uani 1 1 d . . .
H32 H 0.6007 0.0615 0.2803 0.036 Uiso 1 1 calc R . .
C33 C 0.6711(2) -0.04799(14) 0.32146(13) 0.0393(5) Uani 1 1 d . . .
H33 H 0.7188 -0.0312 0.3459 0.047 Uiso 1 1 calc R . .
C34 C 0.6716(2) -0.12748(14) 0.32522(13) 0.0393(5) Uani 1 1 d . . .
H34 H 0.7186 -0.1654 0.3528 0.047 Uiso 1 1 calc R . .
C35 C 0.60342(19) -0.15115(13) 0.28867(12) 0.0341(5) Uani 1 1 d . . .
H35 H 0.6038 -0.2056 0.2911 0.041 Uiso 1 1 calc R . .
C36 C 0.53447(18) -0.09641(12) 0.24851(11) 0.0289(4) Uani 1 1 d . . .
H36 H 0.4887 -0.1132 0.2230 0.035 Uiso 1 1 calc R . .
C37 C 0.32403(17) 0.00049(12) 0.19791(11) 0.0274(4) Uani 1 1 d . . .
C38 C 0.28731(19) -0.06508(14) 0.25918(13) 0.0363(5) Uani 1 1 d . . .
H38 H 0.3258 -0.0814 0.2991 0.044 Uiso 1 1 calc R . .
C39 C 0.1944(2) -0.10720(16) 0.26249(15) 0.0463(6) Uani 1 1 d . . .
H39 H 0.1709 -0.1524 0.3044 0.056 Uiso 1 1 calc R . .
C40 C 0.1370(2) -0.08385(17) 0.20588(15) 0.0473(7) Uani 1 1 d . . .
H40 H 0.0737 -0.1125 0.2085 0.057 Uiso 1 1 calc R . .
C41 C 0.1716(2) -0.01821(17) 0.14477(14) 0.0420(6) Uani 1 1 d . . .
H41 H 0.1316 -0.0016 0.1056 0.050 Uiso 1 1 calc R . .
C42 C 0.26496(17) 0.02369(14) 0.14052(12) 0.0308(5) Uani 1 1 d . . .
H42 H 0.2885 0.0684 0.0982 0.037 Uiso 1 1 calc R . .
C43 C 0.15182(16) 0.15994(12) 0.28784(10) 0.0234(4) Uani 1 1 d . . .
C44 C 0.11963(17) 0.08895(12) 0.28120(11) 0.0263(4) Uani 1 1 d . . .
H44 H 0.1442 0.0785 0.2388 0.032 Uiso 1 1 calc R . .
C45 C 0.05221(18) 0.03379(13) 0.33590(11) 0.0310(5) Uani 1 1 d . . .
H45 H 0.0309 -0.0143 0.3309 0.037 Uiso 1 1 calc R . .
C46 C 0.01582(19) 0.04871(13) 0.39804(11) 0.0337(5) Uani 1 1 d . . .
H46 H -0.0301 0.0108 0.4357 0.040 Uiso 1 1 calc R . .
C47 C 0.0467(2) 0.11883(14) 0.40484(12) 0.0371(5) Uani 1 1 d . . .
H47 H 0.0212 0.1292 0.4472 0.045 Uiso 1 1 calc R . .
C48 C 0.11476(19) 0.17440(13) 0.35033(11) 0.0321(5) Uani 1 1 d . . .
H48 H 0.1360 0.2223 0.3557 0.039 Uiso 1 1 calc R . .
C49 C 0.24153(16) 0.32277(12) 0.22874(11) 0.0246(4) Uani 1 1 d . . .
C50 C 0.28996(18) 0.33103(13) 0.28377(12) 0.0311(5) Uani 1 1 d . . .
H50 H 0.3268 0.2867 0.3135 0.037 Uiso 1 1 calc R . .
C51 C 0.28447(19) 0.40372(14) 0.29515(13) 0.0357(5) Uani 1 1 d . . .
H51 H 0.3168 0.4088 0.3329 0.043 Uiso 1 1 calc R . .
C52 C 0.23164(18) 0.46902(13) 0.25128(13) 0.0354(5) Uani 1 1 d . . .
H52 H 0.2280 0.5188 0.2590 0.042 Uiso 1 1 calc R . .
C53 C 0.18457(19) 0.46159(13) 0.19657(13) 0.0343(5) Uani 1 1 d . . .
H53 H 0.1487 0.5064 0.1665 0.041 Uiso 1 1 calc R . .
C54 C 0.18908(17) 0.38883(12) 0.18492(11) 0.0289(4) Uani 1 1 d . . .
H54 H 0.1564 0.3842 0.1471 0.035 Uiso 1 1 calc R . .
C55 C 0.3572(3) 0.04413(17) 0.42542(13) 0.0554(8) Uani 1 1 d . . .
C56 C 0.3082(3) -0.00737(19) 0.40913(17) 0.0742(11) Uani 1 1 d . B .
H56 H 0.2726 0.0088 0.3679 0.089 Uiso 1 1 calc R A 5
C57A C 0.310(2) -0.0922(15) 0.4571(11) 0.122(9) Uani 0.366(14) 1 d PU B 5
H57A H 0.3244 -0.1362 0.4413 0.146 Uiso 0.366(14) 1 calc PR B 5
C59A C 0.273(2) -0.0354(10) 0.5422(6) 0.101(6) Uani 0.366(14) 1 d PU B 5
H59A H 0.2375 -0.0384 0.5878 0.121 Uiso 0.366(14) 1 calc PR B 5
C60A C 0.3083(18) 0.0430(9) 0.4908(6) 0.091(5) Uani 0.366(14) 1 d PU B 5
H60A H 0.2984 0.0908 0.5017 0.109 Uiso 0.366(14) 1 calc PR B 5
C57B C 0.2597(8) -0.0772(6) 0.4642(6) 0.077(3) Uani 0.634(14) 1 d PU B 6
H57B H 0.2080 -0.1074 0.4541 0.092 Uiso 0.634(14) 1 calc PR B 6
C59B C 0.3553(10) -0.0512(4) 0.5481(3) 0.076(3) Uani 0.634(14) 1 d PU B 6
H59B H 0.3738 -0.0674 0.5951 0.092 Uiso 0.634(14) 1 calc PR B 6
C60B C 0.3941(12) 0.0203(5) 0.4957(3) 0.096(4) Uani 0.634(14) 1 d PU B 6
H60B H 0.4432 0.0532 0.5048 0.115 Uiso 0.634(14) 1 calc PR B 6
C58 C 0.2864(3) -0.1003(2) 0.52986(19) 0.0772(11) Uani 1 1 d . . .
H58 H 0.2813 -0.1517 0.5675 0.093 Uiso 1 1 calc R B 5
C61 C 0.90921(15) 0.70606(11) 0.20957(9) 0.0198(4) Uani 1 1 d . . .
C62 C 1.01347(16) 0.70062(12) 0.17590(10) 0.0221(4) Uani 1 1 d . . .
H62 H 1.0529 0.6526 0.1951 0.026 Uiso 1 1 calc R . .
C63 C 1.06088(16) 0.76271(12) 0.11560(10) 0.0239(4) Uani 1 1 d . . .
C64 C 1.00678(17) 0.83455(12) 0.08677(10) 0.0266(4) Uani 1 1 d . . .
H64 H 1.0388 0.8774 0.0456 0.032 Uiso 1 1 calc R . .
C65 C 0.90486(17) 0.84183(12) 0.11977(10) 0.0263(4) Uani 1 1 d . C .
C66 C 0.85662(17) 0.77852(11) 0.18003(10) 0.0235(4) Uani 1 1 d . . .
H66 H 0.7863 0.7853 0.2012 0.028 Uiso 1 1 calc R . .
C67 C 1.16937(18) 0.74892(15) 0.08085(12) 0.0352(5) Uani 1 1 d . . .
C68 C 0.8410(2) 0.91638(14) 0.08947(13) 0.0421(6) Uani 1 1 d . . .
C69 C 0.93707(15) 0.63421(11) 0.34122(9) 0.0202(4) Uani 1 1 d . . .
C70 C 0.92393(16) 0.70112(11) 0.36306(10) 0.0228(4) Uani 1 1 d . . .
H70 H 0.8700 0.7393 0.3454 0.027 Uiso 1 1 calc R . .
C71 C 0.98638(17) 0.71347(12) 0.40920(10) 0.0246(4) Uani 1 1 d . . .
C72 C 1.06686(16) 0.65969(12) 0.43570(10) 0.0252(4) Uani 1 1 d . . .
H72 H 1.1097 0.6678 0.4676 0.030 Uiso 1 1 calc R . .
C73 C 1.08291(16) 0.59377(12) 0.41429(10) 0.0232(4) Uani 1 1 d . . .
C74 C 1.01896(16) 0.58135(11) 0.36783(10) 0.0218(4) Uani 1 1 d . . .
H74 H 1.0318 0.5357 0.3541 0.026 Uiso 1 1 calc R . .
C75 C 0.96377(19) 0.78415(13) 0.43255(11) 0.0307(5) Uani 1 1 d . . .
C76 C 1.17165(17) 0.53595(13) 0.43896(10) 0.0274(4) Uani 1 1 d . . .
C77 C 0.87554(15) 0.54583(11) 0.26616(10) 0.0197(4) Uani 1 1 d . . .
C78 C 0.86836(16) 0.47033(11) 0.32217(10) 0.0216(4) Uani 1 1 d . . .
H78 H 0.8585 0.4683 0.3702 0.026 Uiso 1 1 calc R . .
C79 C 0.87530(16) 0.39823(11) 0.30962(10) 0.0238(4) Uani 1 1 d . . .
C80 C 0.88832(16) 0.39776(12) 0.24049(11) 0.0248(4) Uani 1 1 d . . .
H80 H 0.8939 0.3485 0.2320 0.030 Uiso 1 1 calc R . .
C81 C 0.89289(16) 0.47165(12) 0.18436(10) 0.0227(4) Uani 1 1 d . . .
C82 C 0.88661(15) 0.54377(11) 0.19716(10) 0.0213(4) Uani 1 1 d . . .
H82 H 0.8900 0.5934 0.1574 0.026 Uiso 1 1 calc R . .
C83 C 0.87455(19) 0.32082(12) 0.37239(11) 0.0307(5) Uani 1 1 d . . .
C84 C 0.90889(18) 0.47648(13) 0.10816(11) 0.0282(4) Uani 1 1 d . . .
C85 C 0.73517(15) 0.63672(10) 0.30879(10) 0.0191(4) Uani 1 1 d . . .
C86 C 0.65974(16) 0.64761(11) 0.26156(10) 0.0208(4) Uani 1 1 d . . .
H86 H 0.6846 0.6552 0.2130 0.025 Uiso 1 1 calc R . .
C87 C 0.55000(16) 0.64773(11) 0.28313(10) 0.0228(4) Uani 1 1 d . . .
C88 C 0.50965(16) 0.63722(12) 0.35379(10) 0.0246(4) Uani 1 1 d . . .
H88 H 0.4347 0.6370 0.3688 0.030 Uiso 1 1 calc R . .
C89 C 0.58250(17) 0.62707(12) 0.40134(10) 0.0244(4) Uani 1 1 d . . .
C90 C 0.69278(16) 0.62624(11) 0.37944(10) 0.0220(4) Uani 1 1 d . . .
H90 H 0.7405 0.6183 0.4136 0.026 Uiso 1 1 calc R . .
C91 C 0.47227(18) 0.66420(13) 0.23031(11) 0.0301(5) Uani 1 1 d . . .
C92 C 0.54457(18) 0.61986(15) 0.47718(11) 0.0341(5) Uani 1 1 d . . .
F1 F 1.16525(13) 0.69302(11) 0.05082(10) 0.0619(5) Uani 1 1 d . . .
F2 F 1.24024(11) 0.72325(11) 0.12668(8) 0.0596(5) Uani 1 1 d . . .
F3 F 1.21057(11) 0.81532(10) 0.02807(7) 0.0466(4) Uani 1 1 d . . .
F4A F 0.9246(17) 0.9846(5) 0.069(2) 0.068(8) Uani 0.32(4) 1 d PU C 1
F4B F 0.8911(11) 0.9772(5) 0.0405(5) 0.059(3) Uani 0.68(4) 1 d PU C 2
F5 F 0.78359(13) 0.93948(8) 0.13852(8) 0.0491(4) Uani 1 1 d . C .
F6A F 0.809(4) 0.9236(18) 0.0357(13) 0.109(11) Uani 0.37(4) 1 d PU C 3
F6B F 0.7556(6) 0.8998(4) 0.0576(5) 0.0554(19) Uani 0.63(4) 1 d PU C 4
F7 F 0.89021(12) 0.76727(8) 0.49096(8) 0.0428(3) Uani 1 1 d . . .
F8 F 0.92643(13) 0.84797(8) 0.38156(8) 0.0465(4) Uani 1 1 d . . .
F9 F 1.05105(11) 0.81098(8) 0.44861(7) 0.0384(3) Uani 1 1 d . . .
F10 F 1.25484(11) 0.54641(9) 0.38721(7) 0.0422(3) Uani 1 1 d . . .
F11 F 1.21028(13) 0.54277(10) 0.49450(8) 0.0497(4) Uani 1 1 d . . .
F12 F 1.14170(11) 0.45838(8) 0.45945(8) 0.0468(4) Uani 1 1 d . . .
F13 F 0.79570(12) 0.31719(8) 0.42615(7) 0.0401(3) Uani 1 1 d . . .
F14 F 0.96598(12) 0.30947(7) 0.40088(7) 0.0389(3) Uani 1 1 d . . .
F15 F 0.86139(13) 0.25569(7) 0.35514(7) 0.0446(4) Uani 1 1 d . . .
F16 F 0.90909(12) 0.40393(8) 0.10200(7) 0.0375(3) Uani 1 1 d . . .
F17 F 0.83218(12) 0.51918(8) 0.07119(7) 0.0385(3) Uani 1 1 d . . .
F18 F 1.00237(12) 0.51267(10) 0.07237(7) 0.0478(4) Uani 1 1 d . . .
F19 F 0.51457(12) 0.65346(9) 0.16974(7) 0.0417(3) Uani 1 1 d . . .
F20 F 0.43863(15) 0.74029(10) 0.20978(9) 0.0625(5) Uani 1 1 d . . .
F21 F 0.38645(14) 0.61651(13) 0.25527(8) 0.0708(6) Uani 1 1 d . . .
F22 F 0.43955(12) 0.62077(13) 0.49276(8) 0.0625(5) Uani 1 1 d . . .
F23 F 0.58265(18) 0.68018(14) 0.49142(10) 0.0839(7) Uani 1 1 d . . .
F24 F 0.57853(16) 0.55423(13) 0.52488(7) 0.0743(6) Uani 1 1 d . . .

loop_
_atom_site_aniso_label
_atom_site_aniso_U_11
_atom_site_aniso_U_22
_atom_site_aniso_U_33
_atom_site_aniso_U_23
_atom_site_aniso_U_13
_atom_site_aniso_U_12
Fe1 0.02222(17) 0.01942(15) 0.01720(15) -0.00745(12) -0.00127(11) -0.00001(11)
N1 0.0415(11) 0.0303(9) 0.0263(9) -0.0124(7) -0.0019(8) -0.0087(8)
N2 0.144(3) 0.0637(16) 0.0219(11) -0.0089(11) -0.0050(13) -0.0587(18)
P1 0.0242(3) 0.0204(2) 0.0178(2) -0.00799(18) -0.00263(18) -0.00156(18)
P2 0.0246(3) 0.0196(2) 0.0204(2) -0.00778(18) -0.00091(18) 0.00033(18)
P3 0.0243(3) 0.0213(2) 0.0206(2) -0.01046(18) -0.00218(18) 0.00187(18)
Si1 0.0236(3) 0.0204(2) 0.0175(2) -0.00839(19) -0.00307(19) 0.00053(19)
B1 0.0249(11) 0.0175(10) 0.0160(9) -0.0067(8) -0.0016(8) 0.0004(8)
C1 0.0276(11) 0.0212(9) 0.0195(9) -0.0083(7) -0.0024(8) 0.0007(7)
C2 0.0263(10) 0.0202(9) 0.0211(9) -0.0096(7) -0.0018(8) 0.0027(7)
C3 0.0344(12) 0.0258(10) 0.0221(10) -0.0085(8) -0.0054(8) 0.0033(8)
C4 0.0442(13) 0.0240(10) 0.0216(10) -0.0049(8) 0.0004(9) 0.0015(9)
C5 0.0370(12) 0.0262(10) 0.0298(11) -0.0077(9) 0.0038(9) -0.0059(9)
C6 0.0308(12) 0.0284(10) 0.0274(10) -0.0090(8) -0.0025(9) -0.0044(8)
C7 0.0200(10) 0.0236(9) 0.0219(9) -0.0103(8) -0.0030(7) -0.0020(7)
C8 0.0206(10) 0.0248(9) 0.0241(9) -0.0115(8) -0.0047(7) -0.0016(7)
C9 0.0300(11) 0.0266(10) 0.0219(10) -0.0088(8) -0.0039(8) -0.0007(8)
C10 0.0271(11) 0.0342(11) 0.0223(10) -0.0138(8) -0.0012(8) -0.0027(8)
C11 0.0246(11) 0.0315(11) 0.0289(10) -0.0172(9) -0.0010(8) 0.0015(8)
C12 0.0271(11) 0.0237(10) 0.0263(10) -0.0111(8) -0.0032(8) 0.0013(8)
C13 0.0270(11) 0.0190(9) 0.0239(9) -0.0092(7) -0.0056(8) 0.0004(7)
C14 0.0247(10) 0.0196(9) 0.0261(10) -0.0102(8) -0.0049(8) -0.0001(7)
C15 0.0328(12) 0.0273(10) 0.0246(10) -0.0098(8) -0.0056(8) -0.0015(8)
C16 0.0382(13) 0.0264(10) 0.0294(11) -0.0096(8) -0.0144(9) -0.0010(9)
C17 0.0265(11) 0.0267(10) 0.0391(12) -0.0105(9) -0.0112(9) 0.0006(8)
C18 0.0261(11) 0.0265(10) 0.0323(11) -0.0121(8) -0.0042(8) 0.0016(8)
C19 0.0236(10) 0.0256(10) 0.0251(10) -0.0134(8) -0.0048(8) 0.0014(7)
C20 0.0365(12) 0.0258(10) 0.0311(11) -0.0123(9) -0.0053(9) 0.0016(8)
C21 0.0430(14) 0.0286(11) 0.0455(13) -0.0212(10) -0.0063(11) 0.0015(9)
C22 0.0384(13) 0.0429(13) 0.0428(13) -0.0312(11) -0.0035(10) 0.0001(10)
C23 0.0310(12) 0.0430(12) 0.0292(11) -0.0212(10) -0.0021(9) 0.0007(9)
C24 0.0287(11) 0.0291(10) 0.0262(10) -0.0135(8) -0.0014(8) -0.0006(8)
C25 0.0262(10) 0.0197(9) 0.0220(9) -0.0076(7) -0.0010(8) -0.0028(7)
C26 0.0308(11) 0.0262(10) 0.0236(10) -0.0116(8) -0.0044(8) -0.0008(8)
C27 0.0330(12) 0.0335(11) 0.0290(11) -0.0128(9) -0.0086(9) 0.0022(9)
C28 0.0286(12) 0.0319(11) 0.0366(12) -0.0143(9) -0.0047(9) 0.0042(9)
C29 0.0311(12) 0.0309(11) 0.0307(11) -0.0161(9) -0.0005(9) -0.0007(8)
C30 0.0270(11) 0.0282(10) 0.0242(10) -0.0121(8) -0.0023(8) -0.0031(8)
C31 0.0284(11) 0.0215(9) 0.0190(9) -0.0060(7) 0.0006(8) 0.0005(7)
C32 0.0385(13) 0.0227(10) 0.0293(11) -0.0080(8) -0.0086(9) 0.0016(8)
C33 0.0443(14) 0.0355(12) 0.0391(13) -0.0109(10) -0.0165(11) 0.0027(10)
C34 0.0432(14) 0.0312(12) 0.0375(12) -0.0054(10) -0.0091(10) 0.0103(10)
C35 0.0438(14) 0.0215(10) 0.0331(11) -0.0084(9) 0.0019(10) 0.0046(9)
C36 0.0344(12) 0.0239(10) 0.0287(10) -0.0112(8) 0.0000(9) -0.0010(8)
C37 0.0251(11) 0.0271(10) 0.0327(11) -0.0164(9) 0.0037(8) -0.0030(8)
C38 0.0320(12) 0.0344(12) 0.0376(12) -0.0101(10) 0.0031(10) -0.0031(9)
C39 0.0393(14) 0.0389(13) 0.0535(16) -0.0142(12) 0.0133(12) -0.0128(11)
C40 0.0347(14) 0.0589(16) 0.0580(16) -0.0363(14) 0.0096(12) -0.0192(12)
C41 0.0345(13) 0.0612(16) 0.0410(13) -0.0327(12) 0.0025(10) -0.0099(11)
C42 0.0280(11) 0.0403(12) 0.0304(11) -0.0219(9) 0.0018(9) -0.0045(9)
C43 0.0243(10) 0.0232(9) 0.0216(9) -0.0076(8) -0.0023(8) 0.0027(7)
C44 0.0296(11) 0.0258(10) 0.0254(10) -0.0119(8) -0.0036(8) 0.0033(8)
C45 0.0384(13) 0.0242(10) 0.0294(11) -0.0088(8) -0.0042(9) 0.0004(9)
C46 0.0400(13) 0.0300(11) 0.0246(10) -0.0039(8) 0.0003(9) -0.0013(9)
C47 0.0487(14) 0.0381(12) 0.0244(11) -0.0144(9) 0.0052(10) -0.0034(10)
C48 0.0394(13) 0.0303(11) 0.0285(11) -0.0153(9) 0.0025(9) -0.0028(9)
C49 0.0248(10) 0.0237(10) 0.0272(10) -0.0134(8) 0.0025(8) -0.0015(7)
C50 0.0293(12) 0.0321(11) 0.0378(12) -0.0195(9) -0.0055(9) 0.0034(8)
C51 0.0324(12) 0.0403(12) 0.0457(13) -0.0283(11) -0.0063(10) -0.0003(9)
C52 0.0335(12) 0.0291(11) 0.0504(14) -0.0247(10) 0.0017(10) -0.0032(9)
C53 0.0363(13) 0.0243(10) 0.0423(13) -0.0134(9) -0.0020(10) 0.0007(9)
C54 0.0328(12) 0.0262(10) 0.0300(11) -0.0131(8) -0.0032(9) -0.0005(8)
C55 0.093(2) 0.0428(15) 0.0270(12) -0.0102(11) 0.0041(13) -0.0262(15)
C56 0.119(3) 0.0494(18) 0.0477(17) 0.0015(14) -0.0310(18) -0.0332(19)
C57A 0.22(2) 0.097(13) 0.049(7) -0.032(8) 0.021(13) -0.102(15)
C59A 0.150(15) 0.107(10) 0.030(5) -0.008(5) 0.012(7) -0.066(10)
C60A 0.156(14) 0.086(8) 0.030(5) -0.022(5) 0.008(7) -0.059(9)
C57B 0.086(6) 0.055(4) 0.064(6) 0.021(4) -0.029(5) -0.039(4)
C59B 0.143(8) 0.052(3) 0.030(2) -0.003(2) -0.016(3) -0.037(4)
C60B 0.182(10) 0.070(4) 0.029(2) 0.004(2) -0.032(4) -0.071(5)
C58 0.109(3) 0.0484(18) 0.054(2) 0.0009(15) 0.0087(19) -0.0336(19)
C61 0.0246(10) 0.0210(9) 0.0164(8) -0.0090(7) -0.0037(7) -0.0026(7)
C62 0.0245(10) 0.0235(9) 0.0192(9) -0.0081(7) -0.0048(7) -0.0007(7)
C63 0.0232(10) 0.0301(10) 0.0199(9) -0.0106(8) -0.0018(8) -0.0057(8)
C64 0.0346(12) 0.0241(10) 0.0191(9) -0.0057(8) -0.0003(8) -0.0092(8)
C65 0.0354(12) 0.0207(9) 0.0212(9) -0.0064(8) -0.0011(8) -0.0022(8)
C66 0.0280(11) 0.0227(9) 0.0202(9) -0.0096(8) 0.0001(8) 0.0006(8)
C67 0.0252(12) 0.0477(13) 0.0278(11) -0.0087(10) 0.0001(9) -0.0046(9)
C68 0.0605(17) 0.0251(11) 0.0304(12) -0.0025(9) 0.0048(11) 0.0057(10)
C69 0.0237(10) 0.0196(9) 0.0155(8) -0.0053(7) 0.0011(7) -0.0030(7)
C70 0.0263(10) 0.0207(9) 0.0201(9) -0.0060(7) -0.0027(7) -0.0009(7)
C71 0.0305(11) 0.0230(9) 0.0200(9) -0.0078(8) -0.0007(8) -0.0055(8)
C72 0.0272(11) 0.0290(10) 0.0193(9) -0.0082(8) -0.0026(8) -0.0065(8)
C73 0.0227(10) 0.0266(10) 0.0172(9) -0.0047(7) -0.0009(7) -0.0028(8)
C74 0.0245(10) 0.0223(9) 0.0176(9) -0.0069(7) 0.0001(7) -0.0023(7)
C75 0.0401(13) 0.0257(10) 0.0295(11) -0.0118(9) -0.0092(9) -0.0018(9)
C76 0.0269(11) 0.0337(11) 0.0206(9) -0.0086(8) -0.0026(8) -0.0002(8)
C77 0.0198(9) 0.0199(9) 0.0199(9) -0.0079(7) -0.0025(7) 0.0004(7)
C78 0.0249(10) 0.0224(9) 0.0179(9) -0.0076(7) -0.0026(7) -0.0011(7)
C79 0.0272(11) 0.0211(9) 0.0229(9) -0.0068(8) -0.0064(8) -0.0001(7)
C80 0.0283(11) 0.0220(9) 0.0279(10) -0.0130(8) -0.0057(8) 0.0016(8)
C81 0.0241(10) 0.0251(10) 0.0215(9) -0.0112(8) -0.0038(8) 0.0002(7)
C82 0.0225(10) 0.0206(9) 0.0204(9) -0.0068(7) -0.0031(7) 0.0001(7)
C83 0.0450(14) 0.0212(10) 0.0278(11) -0.0095(8) -0.0089(9) -0.0005(9)
C84 0.0346(12) 0.0284(10) 0.0256(10) -0.0140(8) -0.0056(8) 0.0006(8)
C85 0.0257(10) 0.0136(8) 0.0179(9) -0.0056(7) -0.0026(7) -0.0001(7)
C86 0.0288(10) 0.0171(8) 0.0165(8) -0.0066(7) -0.0008(7) -0.0017(7)
C87 0.0277(11) 0.0195(9) 0.0211(9) -0.0070(7) -0.0034(8) -0.0026(7)
C88 0.0234(10) 0.0262(10) 0.0235(10) -0.0089(8) -0.0004(8) -0.0012(8)
C89 0.0290(11) 0.0244(10) 0.0184(9) -0.0069(8) -0.0008(8) -0.0004(8)
C90 0.0270(10) 0.0207(9) 0.0181(9) -0.0065(7) -0.0040(7) 0.0002(7)
C91 0.0289(12) 0.0371(12) 0.0245(10) -0.0111(9) -0.0038(8) -0.0036(9)
C92 0.0298(12) 0.0495(14) 0.0230(10) -0.0146(10) 0.0003(9) -0.0005(10)
F1 0.0434(9) 0.0741(11) 0.0780(12) -0.0490(10) 0.0189(8) -0.0014(8)
F2 0.0243(8) 0.0934(13) 0.0383(8) 0.0022(8) -0.0031(6) 0.0043(7)
F3 0.0290(7) 0.0642(9) 0.0310(7) -0.0015(6) 0.0061(6) -0.0113(6)
F4A 0.041(6) 0.019(3) 0.114(15) 0.001(4) 0.023(8) 0.002(3)
F4B 0.057(4) 0.0287(17) 0.058(3) 0.0161(16) 0.016(3) 0.003(2)
F5 0.0589(10) 0.0323(7) 0.0447(8) -0.0070(6) 0.0054(7) 0.0162(6)
F6A 0.19(3) 0.087(11) 0.074(8) -0.042(8) -0.089(12) 0.092(15)
F6B 0.064(4) 0.039(2) 0.073(3) -0.0228(19) -0.042(2) 0.022(2)
F7 0.0478(8) 0.0425(8) 0.0462(8) -0.0293(6) 0.0051(6) -0.0036(6)
F8 0.0761(11) 0.0235(6) 0.0496(8) -0.0170(6) -0.0319(8) 0.0072(6)
F9 0.0475(8) 0.0358(7) 0.0407(7) -0.0208(6) -0.0121(6) -0.0087(6)
F10 0.0290(7) 0.0571(9) 0.0307(7) -0.0076(6) 0.0023(5) 0.0080(6)
F11 0.0531(9) 0.0692(10) 0.0405(8) -0.0306(7) -0.0287(7) 0.0270(7)
F12 0.0351(8) 0.0302(7) 0.0633(9) -0.0009(6) -0.0131(7) 0.0029(5)
F13 0.0534(9) 0.0319(7) 0.0260(6) -0.0011(5) -0.0006(6) -0.0075(6)
F14 0.0519(9) 0.0293(6) 0.0352(7) -0.0071(5) -0.0196(6) 0.0064(6)
F15 0.0827(11) 0.0185(6) 0.0348(7) -0.0077(5) -0.0185(7) -0.0058(6)
F16 0.0577(9) 0.0328(7) 0.0311(6) -0.0215(5) -0.0106(6) 0.0075(6)
F17 0.0577(9) 0.0364(7) 0.0269(6) -0.0146(5) -0.0177(6) 0.0100(6)
F18 0.0494(9) 0.0725(10) 0.0262(7) -0.0261(7) 0.0087(6) -0.0226(7)
F19 0.0466(8) 0.0576(9) 0.0262(6) -0.0192(6) -0.0133(6) 0.0084(6)
F20 0.0808(13) 0.0592(10) 0.0688(11) -0.0370(9) -0.0522(10) 0.0393(9)
F21 0.0492(10) 0.1167(16) 0.0348(8) -0.0071(9) -0.0094(7) -0.0472(10)
F22 0.0321(8) 0.1238(16) 0.0331(8) -0.0341(9) 0.0040(6) 0.0070(8)
F23 0.1053(16) 0.1106(16) 0.0531(10) -0.0602(11) 0.0320(10) -0.0497(13)
F24 0.0769(13) 0.1056(15) 0.0189(7) -0.0043(8) 0.0007(7) 0.0406(11)

loop_
_atom_type_symbol
_atom_type_description
_atom_type_scat_dispersion_real
_atom_type_scat_dispersion_imag
_atom_type_scat_source
C C 0.0181 0.0091 'International Tables Vol C Tables 4.2.6.8 and 6.1.1.4'
H H 0.0000 0.0000 'International Tables Vol C Tables 4.2.6.8 and 6.1.1.4'
B B 0.0090 0.0039 'International Tables Vol C Tables 4.2.6.8 and 6.1.1.4'
N N 0.0311 0.0180 'International Tables Vol C Tables 4.2.6.8 and 6.1.1.4'
F F 0.0727 0.0534 'International Tables Vol C Tables 4.2.6.8 and 6.1.1.4'
Si Si 0.2541 0.3302 'International Tables Vol C Tables 4.2.6.8 and 6.1.1.4'
P P 0.2955 0.4335 'International Tables Vol C Tables 4.2.6.8 and 6.1.1.4'
Fe Fe -1.1336 3.1974 'International Tables Vol C Tables 4.2.6.8 and 6.1.1.4'

loop_
_geom_angle_atom_site_label_1
_geom_angle_atom_site_label_2
_geom_angle_atom_site_label_3
_geom_angle
N1 Fe1 P3 94.19(7)
N1 Fe1 P1 105.53(6)
P3 Fe1 P1 118.89(2)
N1 Fe1 P2 102.39(6)
P3 Fe1 P2 115.43(2)
P1 Fe1 P2 115.53(2)
N1 Fe1 Si1 172.66(7)
P3 Fe1 Si1 78.51(2)
P1 Fe1 Si1 79.018(19)
P2 Fe1 Si1 80.342(19)
N2 N1 Fe1 173.4(2)
N1 N2 C55 126.4(2)
C1 P1 C19 106.28(9)
C1 P1 C25 104.36(9)
C19 P1 C25 104.46(9)
C1 P1 Fe1 115.96(7)
C19 P1 Fe1 113.63(7)
C25 P1 Fe1 111.13(6)
C7 P2 C31 105.50(9)
C7 P2 C37 102.15(9)
C31 P2 C37 103.47(10)
C7 P2 Fe1 111.51(6)
C31 P2 Fe1 115.25(7)
C37 P2 Fe1 117.47(7)
C13 P3 C49 105.24(9)
C13 P3 C43 104.21(9)
C49 P3 C43 104.83(9)
C13 P3 Fe1 115.76(7)
C49 P3 Fe1 112.43(7)
C43 P3 Fe1 113.34(7)
C14 Si1 C2 111.76(9)
C14 Si1 C8 110.53(8)
C2 Si1 C8 103.58(8)
C14 Si1 Fe1 111.26(6)
C2 Si1 Fe1 111.39(6)
C8 Si1 Fe1 107.99(6)
C69 B1 C77 114.04(15)
C69 B1 C61 103.12(14)
C77 B1 C61 109.58(14)
C69 B1 C85 111.55(15)
C77 B1 C85 105.42(15)
C61 B1 C85 113.35(15)
C2 C1 C6 121.11(18)
C2 C1 P1 115.48(14)
C6 C1 P1 123.40(16)
C1 C2 C3 118.32(18)
C1 C2 Si1 113.74(14)
C3 C2 Si1 126.63(16)
C4 C3 C2 120.5(2)
C4 C3 H3 119.7
C2 C3 H3 119.7
C5 C4 C3 120.27(19)
C5 C4 H4 119.9
C3 C4 H4 119.9
C6 C5 C4 120.3(2)
C6 C5 H5 119.8
C4 C5 H5 119.8
C5 C6 C1 119.3(2)
C5 C6 H6 120.4
C1 C6 H6 120.4
C12 C7 C8 121.21(17)
C12 C7 P2 124.06(15)
C8 C7 P2 114.71(14)
C7 C8 C9 118.23(17)
C7 C8 Si1 116.68(14)
C9 C8 Si1 124.94(15)
C10 C9 C8 120.68(19)
C10 C9 H9 119.7
C8 C9 H9 119.7
C9 C10 C11 120.20(18)
C9 C10 H10 119.9
C11 C10 H10 119.9
C12 C11 C10 120.28(18)
C12 C11 H11 119.9
C10 C11 H11 119.9
C11 C12 C7 119.35(19)
C11 C12 H12 120.3
C7 C12 H12 120.3
C18 C13 C14 121.25(18)
C18 C13 P3 124.51(15)
C14 C13 P3 114.24(15)
C15 C14 C13 118.43(19)
C15 C14 Si1 126.78(15)
C13 C14 Si1 114.79(15)
C16 C15 C14 120.38(19)
C16 C15 H15 119.8
C14 C15 H15 119.8
C15 C16 C17 120.5(2)
C15 C16 H16 119.7
C17 C16 H16 119.7
C18 C17 C16 120.2(2)
C18 C17 H17 119.9
C16 C17 H17 119.9
C17 C18 C13 119.23(19)
C17 C18 H18 120.4
C13 C18 H18 120.4
C20 C19 C24 118.71(18)
C20 C19 P1 122.58(15)
C24 C19 P1 118.69(15)
C21 C20 C19 120.0(2)
C21 C20 H20 120.0
C19 C20 H20 120.0
C22 C21 C20 120.8(2)
C22 C21 H21 119.6
C20 C21 H21 119.6
C21 C22 C23 119.6(2)
C21 C22 H22 120.2
C23 C22 H22 120.2
C22 C23 C24 120.1(2)
C22 C23 H23 120.0
C24 C23 H23 120.0
C23 C24 C19 120.7(2)
C23 C24 H24 119.7
C19 C24 H24 119.7
C26 C25 C30 118.92(18)
C26 C25 P1 123.49(15)
C30 C25 P1 117.41(15)
C27 C26 C25 120.48(19)
C27 C26 H26 119.8
C25 C26 H26 119.8
C26 C27 C28 120.1(2)
C26 C27 H27 119.9
C28 C27 H27 119.9
C29 C28 C27 119.8(2)
C29 C28 H28 120.1
C27 C28 H28 120.1
C30 C29 C28 120.46(19)
C30 C29 H29 119.8
C28 C29 H29 119.8
C29 C30 C25 120.17(19)
C29 C30 H30 119.9
C25 C30 H30 119.9
C32 C31 C36 118.78(19)
C32 C31 P2 118.99(15)
C36 C31 P2 122.19(16)
C33 C32 C31 120.4(2)
C33 C32 H32 119.8
C31 C32 H32 119.8
C34 C33 C32 120.3(2)
C34 C33 H33 119.8
C32 C33 H33 119.8
C35 C34 C33 119.6(2)
C35 C34 H34 120.2
C33 C34 H34 120.2
C34 C35 C36 120.7(2)
C34 C35 H35 119.7
C36 C35 H35 119.7
C35 C36 C31 120.2(2)
C35 C36 H36 119.9
C31 C36 H36 119.9
C38 C37 C42 118.3(2)
C38 C37 P2 122.28(18)
C42 C37 P2 119.34(16)
C37 C38 C39 120.6(2)
C37 C38 H38 119.7
C39 C38 H38 119.7
C40 C39 C38 120.5(2)
C40 C39 H39 119.7
C38 C39 H39 119.7
C39 C40 C41 119.7(2)
C39 C40 H40 120.2
C41 C40 H40 120.2
C40 C41 C42 120.3(2)
C40 C41 H41 119.8
C42 C41 H41 119.8
C37 C42 C41 120.5(2)
C37 C42 H42 119.7
C41 C42 H42 119.7
C48 C43 C44 118.94(18)
C48 C43 P3 123.08(16)
C44 C43 P3 117.77(15)
C45 C44 C43 120.60(19)
C45 C44 H44 119.7
C43 C44 H44 119.7
C44 C45 C46 120.0(2)
C44 C45 H45 120.0
C46 C45 H45 120.0
C47 C46 C45 119.7(2)
C47 C46 H46 120.1
C45 C46 H46 120.1
C46 C47 C48 120.7(2)
C46 C47 H47 119.7
C48 C47 H47 119.7
C47 C48 C43 120.0(2)
C47 C48 H48 120.0
C43 C48 H48 120.0
C54 C49 C50 119.04(18)
C54 C49 P3 122.36(16)
C50 C49 P3 118.60(16)
C51 C50 C49 120.4(2)
C51 C50 H50 119.8
C49 C50 H50 119.8
C52 C51 C50 120.0(2)
C52 C51 H51 120.0
C50 C51 H51 120.0
C53 C52 C51 119.9(2)
C53 C52 H52 120.0
C51 C52 H52 120.0
C52 C53 C54 120.5(2)
C52 C53 H53 119.7
C54 C53 H53 119.7
C53 C54 C49 120.1(2)
C53 C54 H54 120.0
C49 C54 H54 120.0
C56 C55 C60A 107.9(6)
C56 C55 N2 122.4(3)
C60A C55 N2 118.7(6)
C56 C55 C60B 120.2(3)
C60A C55 C60B 47.3(7)
N2 C55 C60B 116.1(3)
C55 C56 C57B 119.9(6)
C55 C56 C57A 117.0(9)
C57B C56 C57A 27.6(11)
C55 C56 H56 121.5
C57B C56 H56 111.8
C57A C56 H56 121.5
C58 C57A C56 111.6(16)
C58 C57A H57A 124.2
C56 C57A H57A 124.2
C58 C59A C60A 123.7(11)
C58 C59A H59A 118.1
C60A C59A H59A 118.1
C55 C60A C59A 115.7(11)
C55 C60A H60A 122.2
C59A C60A H60A 122.2
C58 C57B C56 120.1(8)
C58 C57B H57B 120.0
C56 C57B H57B 120.0
C60B C59B C58 118.4(5)
C60B C59B H59B 120.8
C58 C59B H59B 120.8
C59B C60B C55 118.0(5)
C59B C60B H60B 121.0
C55 C60B H60B 121.0
C59A C58 C57B 101.0(9)
C59A C58 C57A 116.4(11)
C57B C58 C57A 28.9(13)
C59A C58 C59B 46.5(9)
C57B C58 C59B 120.8(5)
C57A C58 C59B 112.2(8)
C59A C58 H58 121.8
C57B C58 H58 130.5
C57A C58 H58 121.8
C59B C58 H58 107.1
C66 C61 C62 116.05(17)
C66 C61 B1 125.78(17)
C62 C61 B1 118.05(16)
C63 C62 C61 122.51(18)
C63 C62 H62 118.7
C61 C62 H62 118.7
C62 C63 C64 120.52(18)
C62 C63 C67 118.41(19)
C64 C63 C67 121.02(18)
C65 C64 C63 117.98(18)
C65 C64 H64 121.0
C63 C64 H64 121.0
C64 C65 C66 121.33(19)
C64 C65 C68 120.41(18)
C66 C65 C68 118.18(19)
C61 C66 C65 121.60(18)
C61 C66 H66 119.2
C65 C66 H66 119.2
F2 C67 F3 107.12(18)
F2 C67 F1 106.7(2)
F3 C67 F1 105.72(18)
F2 C67 C63 112.80(18)
F3 C67 C63 112.6(2)
F1 C67 C63 111.41(18)
F6A C68 F4B 73(3)
F6A C68 F5 121.4(16)
F4B C68 F5 110.1(4)
F6A C68 F6B 34(2)
F4B C68 F6B 104.9(10)
F5 C68 F6B 98.7(4)
F6A C68 C65 114.9(5)
F4B C68 C65 116.9(4)
F5 C68 C65 113.84(19)
F6B C68 C65 110.5(3)
F6A C68 F4A 105(3)
F4B C68 F4A 31.5(11)
F5 C68 F4A 93.7(12)
F6B C68 F4A 135.5(19)
C65 C68 F4A 102.9(10)
C74 C69 C70 115.82(17)
C74 C69 B1 126.28(16)
C70 C69 B1 117.66(16)
C71 C70 C69 122.63(18)
C71 C70 H70 118.7
C69 C70 H70 118.7
C70 C71 C72 120.69(18)
C70 C71 C75 119.26(19)
C72 C71 C75 120.01(18)
C73 C72 C71 118.06(18)
C73 C72 H72 121.0
C71 C72 H72 121.0
C72 C73 C74 120.97(18)
C72 C73 C76 120.07(18)
C74 C73 C76 118.93(18)
C69 C74 C73 121.82(18)
C69 C74 H74 119.1
C73 C74 H74 119.1
F7 C75 F9 106.07(17)
F7 C75 F8 106.21(19)
F9 C75 F8 106.00(17)
F7 C75 C71 112.78(17)
F9 C75 C71 112.96(18)
F8 C75 C71 112.26(17)
F11 C76 F10 106.58(18)
F11 C76 F12 106.07(17)
F10 C76 F12 105.45(17)
F11 C76 C73 113.07(17)
F10 C76 C73 112.11(16)
F12 C76 C73 112.98(17)
C82 C77 C78 115.58(17)
C82 C77 B1 123.05(16)
C78 C77 B1 121.25(16)
C79 C78 C77 122.07(17)
C79 C78 H78 119.0
C77 C78 H78 119.0
C80 C79 C78 121.27(18)
C80 C79 C83 120.35(18)
C78 C79 C83 118.29(17)
C81 C80 C79 117.65(17)
C81 C80 H80 121.2
C79 C80 H80 121.2
C80 C81 C82 120.87(17)
C80 C81 C84 121.01(17)
C82 C81 C84 118.08(17)
C81 C82 C77 122.53(17)
C81 C82 H82 118.7
C77 C82 H82 118.7
F14 C83 F15 106.28(17)
F14 C83 F13 105.93(17)
F15 C83 F13 106.53(18)
F14 C83 C79 112.30(18)
F15 C83 C79 112.48(17)
F13 C83 C79 112.81(18)
F16 C84 F17 106.11(16)
F16 C84 F18 106.51(17)
F17 C84 F18 106.08(17)
F16 C84 C81 113.13(17)
F17 C84 C81 112.51(17)
F18 C84 C81 111.98(17)
C90 C85 C86 115.60(17)
C90 C85 B1 123.65(17)
C86 C85 B1 120.58(16)
C87 C86 C85 122.50(17)
C87 C86 H86 118.7
C85 C86 H86 118.7
C86 C87 C88 120.87(18)
C86 C87 C91 120.93(17)
C88 C87 C91 118.09(18)
C89 C88 C87 117.75(18)
C89 C88 H88 121.1
C87 C88 H88 121.1
C88 C89 C90 121.09(18)
C88 C89 C92 120.39(18)
C90 C89 C92 118.48(18)
C89 C90 C85 122.18(18)
C89 C90 H90 118.9
C85 C90 H90 118.9
F21 C91 F20 107.6(2)
F21 C91 F19 105.41(18)
F20 C91 F19 105.37(18)
F21 C91 C87 112.99(18)
F20 C91 C87 111.96(18)
F19 C91 C87 112.95(18)
F24 C92 F22 107.0(2)
F24 C92 F23 104.3(2)
F22 C92 F23 106.5(2)
F24 C92 C89 113.23(19)
F22 C92 C89 113.95(18)
F23 C92 C89 111.24(18)

loop_
_geom_bond_atom_site_label_1
_geom_bond_atom_site_label_2
_geom_bond_distance
Fe1 N1 1.7103(18)
Fe1 P3 2.2774(6)
Fe1 P1 2.3074(6)
Fe1 P2 2.3084(5)
Fe1 Si1 2.3684(6)
N1 N2 1.181(3)
N2 C55 1.426(3)
P1 C1 1.8187(19)
P1 C19 1.8291(19)
P1 C25 1.829(2)
P2 C7 1.8218(19)
P2 C31 1.831(2)
P2 C37 1.844(2)
P3 C13 1.826(2)
P3 C49 1.8336(19)
P3 C43 1.836(2)
Si1 C14 1.880(2)
Si1 C2 1.886(2)
Si1 C8 1.891(2)
B1 C69 1.639(3)
B1 C77 1.639(3)
B1 C61 1.642(3)
B1 C85 1.642(3)
C1 C2 1.394(3)
C1 C6 1.400(3)
C2 C3 1.402(3)
C3 C4 1.389(3)
C3 H3 0.9500
C4 C5 1.385(3)
C4 H4 0.9500
C5 C6 1.385(3)
C5 H5 0.9500
C6 H6 0.9500
C7 C12 1.397(3)
C7 C8 1.398(3)
C8 C9 1.401(3)
C9 C10 1.386(3)
C9 H9 0.9500
C10 C11 1.389(3)
C10 H10 0.9500
C11 C12 1.385(3)
C11 H11 0.9500
C12 H12 0.9500
C13 C18 1.395(3)
C13 C14 1.402(3)
C14 C15 1.402(3)
C15 C16 1.384(3)
C15 H15 0.9500
C16 C17 1.393(3)
C16 H16 0.9500
C17 C18 1.388(3)
C17 H17 0.9500
C18 H18 0.9500
C19 C20 1.396(3)
C19 C24 1.400(3)
C20 C21 1.393(3)
C20 H20 0.9500
C21 C22 1.379(4)
C21 H21 0.9500
C22 C23 1.388(3)
C22 H22 0.9500
C23 C24 1.389(3)
C23 H23 0.9500
C24 H24 0.9500
C25 C26 1.397(3)
C25 C30 1.403(3)
C26 C27 1.388(3)
C26 H26 0.9500
C27 C28 1.389(3)
C27 H27 0.9500
C28 C29 1.387(3)
C28 H28 0.9500
C29 C30 1.385(3)
C29 H29 0.9500
C30 H30 0.9500
C31 C32 1.391(3)
C31 C36 1.403(3)
C32 C33 1.391(3)
C32 H32 0.9500
C33 C34 1.387(3)
C33 H33 0.9500
C34 C35 1.380(4)
C34 H34 0.9500
C35 C36 1.384(3)
C35 H35 0.9500
C36 H36 0.9500
C37 C38 1.392(3)
C37 C42 1.395(3)
C38 C39 1.397(3)
C38 H38 0.9500
C39 C40 1.369(4)
C39 H39 0.9500
C40 C41 1.385(4)
C40 H40 0.9500
C41 C42 1.395(3)
C41 H41 0.9500
C42 H42 0.9500
C43 C48 1.393(3)
C43 C44 1.399(3)
C44 C45 1.385(3)
C44 H44 0.9500
C45 C46 1.389(3)
C45 H45 0.9500
C46 C47 1.381(3)
C46 H46 0.9500
C47 C48 1.391(3)
C47 H47 0.9500
C48 H48 0.9500
C49 C54 1.394(3)
C49 C50 1.399(3)
C50 C51 1.390(3)
C50 H50 0.9500
C51 C52 1.389(3)
C51 H51 0.9500
C52 C53 1.378(3)
C52 H52 0.9500
C53 C54 1.394(3)
C53 H53 0.9500
C54 H54 0.9500
C55 C56 1.287(4)
C55 C60A 1.372(11)
C55 C60B 1.467(7)
C56 C57B 1.420(10)
C56 C57A 1.47(2)
C56 H56 0.9500
C57A C58 1.41(2)
C57A H57A 0.9500
C59A C58 1.267(17)
C59A C60A 1.444(16)
C59A H59A 0.9500
C60A H60A 0.9500
C57B C58 1.329(11)
C57B H57B 0.9500
C59B C60B 1.379(8)
C59B C58 1.429(9)
C59B H59B 0.9500
C60B H60B 0.9500
C58 H58 0.9500
C61 C66 1.391(3)
C61 C62 1.407(3)
C62 C63 1.389(3)
C62 H62 0.9500
C63 C64 1.390(3)
C63 C67 1.498(3)
C64 C65 1.384(3)
C64 H64 0.9500
C65 C66 1.403(3)
C65 C68 1.496(3)
C66 H66 0.9500
C67 F2 1.327(3)
C67 F3 1.333(3)
C67 F1 1.347(3)
C68 F6A 1.177(12)
C68 F4B 1.283(8)
C68 F5 1.320(3)
C68 F6B 1.423(6)
C68 F4A 1.54(2)
C69 C74 1.395(3)
C69 C70 1.408(3)
C70 C71 1.384(3)
C70 H70 0.9500
C71 C72 1.389(3)
C71 C75 1.499(3)
C72 C73 1.388(3)
C72 H72 0.9500
C73 C74 1.403(3)
C73 C76 1.498(3)
C74 H74 0.9500
C75 F7 1.341(3)
C75 F9 1.344(3)
C75 F8 1.346(3)
C76 F11 1.333(2)
C76 F10 1.338(2)
C76 F12 1.341(3)
C77 C82 1.397(3)
C77 C78 1.402(3)
C78 C79 1.391(3)
C78 H78 0.9500
C79 C80 1.388(3)
C79 C83 1.493(3)
C80 C81 1.385(3)
C80 H80 0.9500
C81 C82 1.394(3)
C81 C84 1.498(3)
C82 H82 0.9500
C83 F14 1.337(3)
C83 F15 1.348(2)
C83 F13 1.349(3)
C84 F16 1.340(2)
C84 F17 1.342(3)
C84 F18 1.344(3)
C85 C90 1.400(3)
C85 C86 1.402(3)
C86 C87 1.390(3)
C86 H86 0.9500
C87 C88 1.394(3)
C87 C91 1.496(3)
C88 C89 1.384(3)
C88 H88 0.9500
C89 C90 1.398(3)
C89 C92 1.501(3)
C90 H90 0.9500
C91 F21 1.324(3)
C91 F20 1.331(3)
C91 F19 1.341(2)
C92 F24 1.315(3)
C92 F22 1.317(3)
C92 F23 1.331(3)
